data_8102369
loop_
_publ_author_name
'Congshan Zhou'
'Tao Yang'

_publ_section_title
;
 Crystal structure of
 2-nitro-N'-(5-bromo-2-methoxybenzylidene)benzohydrazide, C15H12BrN3O4
;
_journal_issue 1
_journal_name_full 'Zeitschrift f\"ur Kristallographie - New Crystal Structures'
_journal_page_first 39
_journal_volume 224
_journal_year 2009
_chemical_formula_moiety 'C15 H12 Br N3 O4'
_chemical_formula_sum 'C15 H12 Br N3 O4'
_chemical_formula_weight 378.19
_space_group_IT_number 14
_symmetry_cell_setting monoclinic
_symmetry_space_group_name_Hall '-P 2ybc'
_symmetry_space_group_name_H-M 'P 1 21/c 1'
_atom_sites_solution_hydrogens geom
_atom_sites_solution_primary direct
_atom_sites_solution_secondary difmap
_audit_creation_method SHELXL-97
_cell_angle_alpha 90.00
_cell_angle_beta 90.1240(10)
_cell_angle_gamma 90.00
_cell_formula_units_Z 4
_cell_length_a 11.3077(3)
_cell_length_b 7.4907(2)
_cell_length_c 18.3286(5)
_cell_measurement_reflns_used 3217
_cell_measurement_temperature 298(2)
_cell_measurement_theta_max 25.1
_cell_measurement_theta_min 2.6
_cell_volume 1552.48(7)
_computing_cell_refinement SAINT
_computing_data_collection SMART
_computing_data_reduction SAINT
_computing_molecular_graphics SHELXTL
_computing_publication_material SHELXTL
_computing_structure_refinement 'SHELXL-97 [10]'
_computing_structure_solution 'SHELXS-97 [9]'
_diffrn_ambient_temperature 298(2)
_diffrn_measured_fraction_theta_full 0.994
_diffrn_measured_fraction_theta_max 0.994
_diffrn_measurement_device_type 'Bruker SMART 1000 CCD area detector'
_diffrn_measurement_method '\w scans'
_diffrn_radiation_monochromator graphite
_diffrn_radiation_source 'fine-focus sealed tube'
_diffrn_radiation_type MoK\a
_diffrn_radiation_wavelength 0.71073
_diffrn_reflns_av_R_equivalents 0.0212
_diffrn_reflns_av_sigmaI/netI 0.0253
_diffrn_reflns_limit_h_max 14
_diffrn_reflns_limit_h_min -13
_diffrn_reflns_limit_k_max 8
_diffrn_reflns_limit_k_min -9
_diffrn_reflns_limit_l_max 23
_diffrn_reflns_limit_l_min -23
_diffrn_reflns_number 9004
_diffrn_reflns_theta_full 27.00
_diffrn_reflns_theta_max 27.00
_diffrn_reflns_theta_min 1.80
_exptl_absorpt_coefficient_mu 2.672
_exptl_absorpt_correction_T_max 0.5217
_exptl_absorpt_correction_T_min 0.5012
_exptl_absorpt_correction_type multi-scan
_exptl_crystal_colour colourless
_exptl_crystal_density_diffrn 1.618
_exptl_crystal_density_method 'not measured'
_exptl_crystal_description block
_exptl_crystal_F_000 760
_exptl_crystal_size_max 0.30
_exptl_crystal_size_mid 0.28
_exptl_crystal_size_min 0.28
_refine_diff_density_max 0.600
_refine_diff_density_min -0.509
_refine_diff_density_rms 0.048
_refine_ls_extinction_method none
_refine_ls_goodness_of_fit_ref 1.022
_refine_ls_hydrogen_treatment mixed
_refine_ls_matrix_type full
_refine_ls_number_parameters 212
_refine_ls_number_reflns 3371
_refine_ls_number_restraints 1
_refine_ls_restrained_S_all 1.022
_refine_ls_R_factor_all 0.0617
_refine_ls_R_factor_gt 0.0367
_refine_ls_shift/su_max 0.000
_refine_ls_shift/su_mean 0.000
_refine_ls_structure_factor_coef Fsqd
_refine_ls_weighting_details 'calc w=1/[\s^2^(Fo^2^)+(0.0484P)^2^+0.6581P] where P=(Fo^2^+2Fc^2^)/3'
_refine_ls_weighting_scheme calc
_refine_ls_wR_factor_gt 0.0921
_refine_ls_wR_factor_ref 0.1022
_reflns_number_gt 2326
_reflns_number_total 3371
_reflns_threshold_expression >2sigma(I)
_cod_data_source_file 1267-2453.cff
_cod_data_source_block 2
_cod_original_sg_symbol_H-M P21/c
_cod_database_code 8102369

loop_
_symmetry_equiv_pos_as_xyz
'x, y, z'
'-x, y+1/2, -z+1/2'
'-x, -y, -z'
'x, -y-1/2, z-1/2'

loop_
_atom_site_label
_atom_site_type_symbol
_atom_site_fract_x
_atom_site_fract_y
_atom_site_fract_z
_atom_site_U_iso_or_equiv
_atom_site_adp_type
_atom_site_occupancy
_atom_site_symmetry_multiplicity
_atom_site_calc_flag
_atom_site_refinement_flags
_atom_site_disorder_assembly
_atom_site_disorder_group
Br1 Br -0.17214(3) 0.41529(5) 0.133727(18) 0.07247(16) Uani 1 1 d . . .
O1 O 0.0572(2) 0.1179(3) -0.13528(11) 0.0671(6) Uani 1 1 d . . .
O2 O 0.56298(17) 0.1377(3) 0.07034(12) 0.0681(6) Uani 1 1 d . . .
O3 O 0.3406(3) 0.0567(3) 0.17837(15) 0.0832(7) Uani 1 1 d . . .
O4 O 0.2187(4) 0.2088(5) 0.2390(2) 0.1620(18) Uani 1 1 d . . .
N1 N 0.26533(18) 0.2213(3) 0.03262(11) 0.0458(5) Uani 1 1 d . . .
N2 N 0.37912(19) 0.1547(3) 0.02628(12) 0.0506(6) Uani 1 1 d D . .
N3 N 0.3055(3) 0.1969(4) 0.20059(15) 0.0699(7) Uani 1 1 d . . .
C1 C 0.0693(2) 0.2147(3) -0.01457(14) 0.0451(6) Uani 1 1 d . . .
C2 C -0.0009(2) 0.1870(4) -0.07677(15) 0.0510(7) Uani 1 1 d . . .
C3 C -0.1198(3) 0.2292(4) -0.07577(17) 0.0623(8) Uani 1 1 d . . .
H3 H -0.1658 0.2121 -0.1173 0.075 Uiso 1 1 calc R . .
C4 C -0.1706(3) 0.2969(4) -0.01314(17) 0.0619(8) Uani 1 1 d . . .
H4 H -0.2507 0.3247 -0.0124 0.074 Uiso 1 1 calc R . .
C5 C -0.1024(2) 0.3230(4) 0.04807(15) 0.0514(7) Uani 1 1 d . . .
C6 C 0.0160(2) 0.2837(4) 0.04758(14) 0.0468(6) Uani 1 1 d . . .
H6 H 0.0612 0.3034 0.0893 0.056 Uiso 1 1 calc R . .
C7 C 0.1938(2) 0.1659(4) -0.01603(14) 0.0468(6) Uani 1 1 d . . .
H7 H 0.2217 0.0929 -0.0533 0.056 Uiso 1 1 calc R . .
C8 C 0.4646(2) 0.2049(4) 0.07227(15) 0.0493(6) Uani 1 1 d . . .
C9 C 0.4407(2) 0.3612(4) 0.12200(14) 0.0466(6) Uani 1 1 d . . .
C10 C 0.3664(2) 0.3598(4) 0.18080(16) 0.0521(7) Uani 1 1 d . . .
C11 C 0.3496(3) 0.5084(5) 0.22564(17) 0.0630(8) Uani 1 1 d . . .
H11 H 0.2996 0.5027 0.2658 0.076 Uiso 1 1 calc R . .
C12 C 0.4077(3) 0.6602(5) 0.20919(19) 0.0723(9) Uani 1 1 d . . .
H12 H 0.3969 0.7608 0.2381 0.087 Uiso 1 1 calc R . .
C13 C 0.4830(4) 0.6689(5) 0.1501(2) 0.0782(10) Uani 1 1 d . . .
H13 H 0.5218 0.7750 0.1392 0.094 Uiso 1 1 calc R . .
C14 C 0.5005(3) 0.5208(4) 0.10728(16) 0.0594(7) Uani 1 1 d . . .
H14 H 0.5526 0.5265 0.0682 0.071 Uiso 1 1 calc R . .
C15 C -0.0077(4) 0.0892(6) -0.20066(18) 0.0893(12) Uani 1 1 d . . .
H15A H -0.0712 0.0072 -0.1914 0.134 Uiso 1 1 calc R . .
H15B H 0.0437 0.0405 -0.2372 0.134 Uiso 1 1 calc R . .
H15C H -0.0396 0.2006 -0.2175 0.134 Uiso 1 1 calc R . .
H2 H 0.395(3) 0.066(3) -0.0053(14) 0.080 Uiso 1 1 d D . .

loop_
_atom_site_aniso_label
_atom_site_aniso_U_11
_atom_site_aniso_U_22
_atom_site_aniso_U_33
_atom_site_aniso_U_23
_atom_site_aniso_U_13
_atom_site_aniso_U_12
Br1 0.05087(19) 0.0949(3) 0.0716(2) 0.00090(18) 0.00813(14) 0.00932(17)
O1 0.0681(14) 0.0826(15) 0.0506(11) -0.0075(10) -0.0127(10) -0.0083(11)
O2 0.0367(10) 0.0765(14) 0.0910(15) -0.0310(12) -0.0068(10) 0.0133(10)
O3 0.0993(19) 0.0535(14) 0.0968(19) 0.0104(13) 0.0034(15) -0.0084(13)
O4 0.161(3) 0.133(3) 0.192(4) -0.047(3) 0.125(3) -0.059(3)
N1 0.0360(11) 0.0477(13) 0.0537(12) -0.0036(10) -0.0030(9) 0.0045(10)
N2 0.0371(11) 0.0574(14) 0.0572(14) -0.0155(11) -0.0021(10) 0.0072(10)
N3 0.0742(18) 0.0678(19) 0.0679(17) -0.0040(14) 0.0140(14) -0.0124(15)
C1 0.0405(13) 0.0439(14) 0.0508(15) 0.0045(12) -0.0072(11) -0.0046(12)
C2 0.0530(16) 0.0487(16) 0.0512(15) 0.0051(13) -0.0084(13) -0.0083(13)
C3 0.0528(17) 0.072(2) 0.0620(18) 0.0082(16) -0.0235(14) -0.0095(16)
C4 0.0403(15) 0.068(2) 0.077(2) 0.0103(17) -0.0120(14) -0.0025(14)
C5 0.0425(14) 0.0527(17) 0.0591(16) 0.0078(13) -0.0018(12) -0.0004(13)
C6 0.0393(13) 0.0505(15) 0.0505(15) 0.0056(12) -0.0091(11) -0.0021(12)
C7 0.0445(14) 0.0490(15) 0.0470(14) -0.0017(12) -0.0023(12) 0.0001(12)
C8 0.0370(14) 0.0511(16) 0.0598(16) -0.0075(13) 0.0004(12) 0.0020(12)
C9 0.0363(13) 0.0513(16) 0.0521(15) -0.0033(12) -0.0074(11) 0.0066(11)
C10 0.0455(15) 0.0517(16) 0.0591(17) 0.0020(13) -0.0038(13) -0.0010(13)
C11 0.0615(19) 0.064(2) 0.0631(19) -0.0130(16) -0.0025(15) 0.0157(17)
C12 0.083(2) 0.059(2) 0.076(2) -0.0195(18) -0.0138(19) 0.0134(19)
C13 0.098(3) 0.052(2) 0.084(2) -0.0010(18) -0.015(2) -0.0142(19)
C14 0.0569(17) 0.0601(19) 0.0612(18) 0.0031(15) -0.0001(14) -0.0085(15)
C15 0.094(3) 0.116(3) 0.058(2) -0.014(2) -0.0179(19) -0.019(2)

loop_
_atom_type_symbol
_atom_type_description
_atom_type_scat_dispersion_real
_atom_type_scat_dispersion_imag
_atom_type_scat_source
C C 0.0033 0.0016 'International Tables Vol C Tables 4.2.6.8 and 6.1.1.4'
H H 0.0000 0.0000 'International Tables Vol C Tables 4.2.6.8 and 6.1.1.4'
N N 0.0061 0.0033 'International Tables Vol C Tables 4.2.6.8 and 6.1.1.4'
O O 0.0106 0.0060 'International Tables Vol C Tables 4.2.6.8 and 6.1.1.4'
Br Br -0.2901 2.4595 'International Tables Vol C Tables 4.2.6.8 and 6.1.1.4'

loop_
_geom_angle_atom_site_label_1
_geom_angle_atom_site_label_2
_geom_angle_atom_site_label_3
_geom_angle
_geom_angle_site_symmetry_1
_geom_angle_site_symmetry_3
_geom_angle_publ_flag
C2 O1 C15 118.2(3) . . ?
C7 N1 N2 114.4(2) . . ?
C8 N2 N1 121.1(2) . . ?
C8 N2 H2 118(2) . . ?
N1 N2 H2 121(2) . . ?
O3 N3 O4 122.2(3) . . ?
O3 N3 C10 119.8(3) . . ?
O4 N3 C10 118.0(3) . . ?
C6 C1 C2 118.4(2) . . ?
C6 C1 C7 122.0(2) . . ?
C2 C1 C7 119.6(2) . . ?
O1 C2 C3 124.7(3) . . ?
O1 C2 C1 115.1(2) . . ?
C3 C2 C1 120.3(3) . . ?
C4 C3 C2 120.1(3) . . ?
C4 C3 H3 120.0 . . ?
C2 C3 H3 120.0 . . ?
C5 C4 C3 119.9(3) . . ?
C5 C4 H4 120.1 . . ?
C3 C4 H4 120.1 . . ?
C6 C5 C4 120.7(3) . . ?
C6 C5 Br1 119.6(2) . . ?
C4 C5 Br1 119.8(2) . . ?
C5 C6 C1 120.7(2) . . ?
C5 C6 H6 119.7 . . ?
C1 C6 H6 119.7 . . ?
N1 C7 C1 121.3(2) . . ?
N1 C7 H7 119.4 . . ?
C1 C7 H7 119.4 . . ?
O2 C8 N2 121.6(3) . . ?
O2 C8 C9 120.1(2) . . ?
N2 C8 C9 118.0(2) . . ?
C10 C9 C14 117.1(3) . . ?
C10 C9 C8 125.5(3) . . ?
C14 C9 C8 117.3(2) . . ?
C9 C10 C11 122.8(3) . . ?
C9 C10 N3 119.8(3) . . ?
C11 C10 N3 117.3(3) . . ?
C12 C11 C10 118.3(3) . . ?
C12 C11 H11 120.9 . . ?
C10 C11 H11 120.9 . . ?
C11 C12 C13 121.1(3) . . ?
C11 C12 H12 119.4 . . ?
C13 C12 H12 119.4 . . ?
C14 C13 C12 120.0(3) . . ?
C14 C13 H13 120.0 . . ?
C12 C13 H13 120.0 . . ?
C13 C14 C9 120.6(3) . . ?
C13 C14 H14 119.7 . . ?
C9 C14 H14 119.7 . . ?
O1 C15 H15A 109.5 . . ?
O1 C15 H15B 109.5 . . ?
H15A C15 H15B 109.5 . . ?
O1 C15 H15C 109.5 . . ?
H15A C15 H15C 109.5 . . ?
H15B C15 H15C 109.5 . . ?

loop_
_geom_bond_atom_site_label_1
_geom_bond_atom_site_label_2
_geom_bond_distance
_geom_bond_site_symmetry_2
_geom_bond_publ_flag
Br1 C5 1.889(3) . ?
O1 C2 1.361(3) . ?
O1 C15 1.421(4) . ?
O2 C8 1.222(3) . ?
O3 N3 1.195(4) . ?
O4 N3 1.213(4) . ?
N1 C7 1.272(3) . ?
N1 N2 1.385(3) . ?
N2 C8 1.335(3) . ?
N2 H2 0.900(10) . ?
N3 C10 1.448(4) . ?
C1 C6 1.389(4) . ?
C1 C2 1.403(4) . ?
C1 C7 1.455(4) . ?
C2 C3 1.382(4) . ?
C3 C4 1.381(4) . ?
C3 H3 0.9300 . ?
C4 C5 1.374(4) . ?
C4 H4 0.9300 . ?
C5 C6 1.371(4) . ?
C6 H6 0.9300 . ?
C7 H7 0.9300 . ?
C8 C9 1.509(4) . ?
C9 C10 1.368(4) . ?
C9 C14 1.400(4) . ?
C10 C11 1.397(4) . ?
C11 C12 1.348(5) . ?
C11 H11 0.9300 . ?
C12 C13 1.381(5) . ?
C12 H12 0.9300 . ?
C13 C14 1.373(5) . ?
C13 H13 0.9300 . ?
C14 H14 0.9300 . ?
C15 H15A 0.9600 . ?
C15 H15B 0.9600 . ?
C15 H15C 0.9600 . ?

loop_
_geom_hbond_atom_site_label_D
_geom_hbond_atom_site_label_H
_geom_hbond_atom_site_label_A
_geom_hbond_distance_DH
_geom_hbond_distance_HA
_geom_hbond_distance_DA
_geom_hbond_angle_DHA
_geom_hbond_site_symmetry_A
N2 H2 O2 0.900(10) 1.994(11) 2.893(3) 177(3) 3_655

loop_
_cod_related_entry_id
_cod_related_entry_database
_cod_related_entry_code
1 ChemSpider 7913776
